data_1568946
loop_
_publ_author_name
'Li, Qian'
'Fei, Jiawei'
'Ruan, Kaidong'
'Hua, Yuhui'
'Chen, Dafa'
'Luo, Ming'
'Xia, Haiping'

_publ_section_title
;
 Reshaping aromatic frameworks: expansion of aromatic system drives
 metallabenzenoids to metallapentalenes.
;
_journal_issue 21
_journal_name_full 'Chemical science'
_journal_page_first 5672
_journal_page_last 5680
_journal_paper_doi 10.1039/d3sc01491f
_journal_volume 14
_journal_year 2023
_chemical_formula_moiety 'C81 H64 Cl2 Os P4, 2(Cl), 2(C H2 Cl2), 2(H2 O)'
_chemical_formula_sum 'C83 H72 Cl8 O2 Os P4'
_chemical_formula_weight 1699.08
_space_group_crystal_system triclinic
_space_group_IT_number 2
_space_group_name_Hall '-P 1'
_space_group_name_H-M_alt 'P -1'
_atom_sites_solution_hydrogens mixed
_atom_sites_solution_primary dual
_audit_creation_date 2022-09-21
_audit_creation_method
;
Olex2 1.5
(compiled 2022.04.07 svn.rca3783a0 for OlexSys, GUI svn.r6498)
;
_audit_update_record
;
2022-09-23 deposited with the CCDC.	2023-04-24 downloaded from the CCDC.
;
_cell_angle_alpha 108.2270(10)
_cell_angle_beta 96.2310(10)
_cell_angle_gamma 98.1170(10)
_cell_formula_units_Z 2
_cell_length_a 12.70740(10)
_cell_length_b 15.86420(10)
_cell_length_c 19.70260(10)
_cell_measurement_reflns_used 76084
_cell_measurement_temperature 100(1)
_cell_measurement_theta_max 31.3910
_cell_measurement_theta_min 1.9930
_cell_volume 3685.24(5)
_computing_cell_refinement 'CrysAlisPro 1.171.40.53 (Rigaku OD, 2019)'
_computing_data_collection 'CrysAlisPro 1.171.40.53 (Rigaku OD, 2019)'
_computing_data_reduction 'CrysAlisPro 1.171.40.53 (Rigaku OD, 2019)'
_computing_molecular_graphics 'Olex2 1.5 (Dolomanov et al., 2009)'
_computing_publication_material 'Olex2 1.5 (Dolomanov et al., 2009)'
_computing_structure_refinement 'SHELXL 2014/7 (Sheldrick, 2015)'
_computing_structure_solution 'SHELXT 2018/2 (Sheldrick, 2018)'
_diffrn_ambient_environment N~2~
_diffrn_ambient_temperature 100(1)
_diffrn_detector 'CCD plate'
_diffrn_detector_area_resol_mean 10.0000
_diffrn_detector_type HyPix
_diffrn_measured_fraction_theta_full 0.998
_diffrn_measured_fraction_theta_max 0.878
_diffrn_measurement_details
;
List of Runs (angles in degrees, time in seconds):

  # Type    Start    End  Width  t~exp~   \w     \q     \k     \f   Frames
#--------------------------------------------------------------------------
  1  \w     20.00  80.00   0.50   15.00    --   13.19-144.00  69.00  120
  2  \w     11.00  70.00   0.50   15.00    --   13.19-127.00-121.00  118
  3  \w    -55.00   2.00   0.50   15.00    --  -11.78 -19.00 150.00  114
  4  \w    -43.00 -18.00   0.50   15.00    --  -11.78  77.00  90.00   50
  5  \w    -85.00  16.00   0.50   15.00    --  -11.78 -77.00   0.00  202
  6  \w    -13.00  30.00   0.50   15.00    --  -11.78 -99.00-120.00   86
  7  \w    -93.00 -68.00   0.50   15.00    --  -11.78 -19.00 150.00   50
  8  \w      5.00  63.00   0.50   15.00    --  -11.78  77.00  90.00  116
  9  \w    -85.00  19.00   0.50   15.00    --  -11.78 -77.00-180.00  208
 10  \w    -39.00 -13.00   0.50   15.00    --  -11.78  77.00-180.00   52
 11  \w      7.00  63.00   0.50   15.00    --  -11.78  77.00-180.00  112
 12  \w     14.00  55.00   0.50   15.00    --   13.19 -99.00-180.00   82
 13  \w    -26.00   5.00   0.50   15.00    --   13.19 -99.00-180.00   62
 14  \w    -68.00  -6.00   0.50   15.00    --   13.19 -19.00  90.00  124
 15  \w    -10.00  88.00   0.50   15.00    --   13.19  57.00  60.00  196
 16  \w      0.00  62.00   0.50   15.00    --   13.19-112.00  23.01  124
 17  \w     33.00  87.00   0.50   15.00    --   13.19  57.00-180.00  108
 18  \w    -11.00  30.00   0.50   15.00    --   13.19  57.00-180.00   82
 19  \w     -4.00  59.00   0.50   15.00    --   13.19-107.00 -34.44  126
 20  \w    -68.00  -5.00   0.50   15.00    --   13.19 -19.00 -90.00  126
;
_diffrn_measurement_device 'four-circle diffractometer'
_diffrn_measurement_device_type 'XtaLAB Synergy, Dualflex, HyPix'
_diffrn_measurement_method '\w scans'
_diffrn_orient_matrix_type 'CrysAlisPro convention (1999,Acta A55,543-557)'
_diffrn_orient_matrix_UB_11 0.0235734000
_diffrn_orient_matrix_UB_12 -0.0388717000
_diffrn_orient_matrix_UB_13 -0.0040023000
_diffrn_orient_matrix_UB_21 0.0149230000
_diffrn_orient_matrix_UB_22 0.0135325000
_diffrn_orient_matrix_UB_23 0.0381292000
_diffrn_orient_matrix_UB_31 -0.0498673000
_diffrn_orient_matrix_UB_32 -0.0245078000
_diffrn_orient_matrix_UB_33 0.0023705000
_diffrn_radiation_monochromator mirror
_diffrn_radiation_probe x-ray
_diffrn_radiation_type 'Mo K\a'
_diffrn_radiation_wavelength 0.71073
_diffrn_reflns_av_R_equivalents 0.0411
_diffrn_reflns_av_unetI/netI 0.0304
_diffrn_reflns_Laue_measured_fraction_full 0.998
_diffrn_reflns_Laue_measured_fraction_max 0.878
_diffrn_reflns_limit_h_max 18
_diffrn_reflns_limit_h_min -17
_diffrn_reflns_limit_k_max 22
_diffrn_reflns_limit_k_min -23
_diffrn_reflns_limit_l_max 28
_diffrn_reflns_limit_l_min -28
_diffrn_reflns_number 116361
_diffrn_reflns_point_group_measured_fraction_full 0.998
_diffrn_reflns_point_group_measured_fraction_max 0.878
_diffrn_reflns_theta_full 25.242
_diffrn_reflns_theta_max 31.217
_diffrn_reflns_theta_min 1.935
_diffrn_source 'micro-focus sealed X-ray tube'
_diffrn_source_type 'PhotonJet (Mo) X-ray Source'
_exptl_absorpt_coefficient_mu 2.156
_exptl_absorpt_correction_T_max 1.00000
_exptl_absorpt_correction_T_min 0.88403
_exptl_absorpt_correction_type multi-scan
_exptl_absorpt_process_details
;
CrysAlisPro 1.171.40.53 (Rigaku Oxford Diffraction, 2019)
Empirical absorption correction using spherical harmonics,
 implemented in SCALE3 ABSPACK scaling algorithm.
;
_exptl_crystal_colour brown
_exptl_crystal_colour_primary brown
_exptl_crystal_density_diffrn 1.531
_exptl_crystal_description needle
_exptl_crystal_F_000 1716
_exptl_crystal_size_max 0.15
_exptl_crystal_size_mid 0.12
_exptl_crystal_size_min 0.08
_refine_diff_density_max 1.600
_refine_diff_density_min -1.507
_refine_diff_density_rms 0.130
_refine_ls_extinction_method none
_refine_ls_goodness_of_fit_ref 1.064
_refine_ls_hydrogen_treatment constr
_refine_ls_matrix_type full
_refine_ls_number_parameters 889
_refine_ls_number_reflns 21032
_refine_ls_number_restraints 0
_refine_ls_restrained_S_all 1.064
_refine_ls_R_factor_all 0.0315
_refine_ls_R_factor_gt 0.0267
_refine_ls_shift/su_max 0.002
_refine_ls_shift/su_mean 0.000
_refine_ls_structure_factor_coef Fsqd
_refine_ls_weighting_details 'w=1/[\s^2^(Fo^2^)+(0.0210P)^2^+6.5020P] where P=(Fo^2^+2Fc^2^)/3'
_refine_ls_weighting_scheme calc
_refine_ls_wR_factor_gt 0.0629
_refine_ls_wR_factor_ref 0.0642
_reflns_Friedel_coverage 0.000
_reflns_number_gt 19318
_reflns_number_total 21032
_reflns_threshold_expression 'I > 2\s(I)'
_cod_data_source_file d3sc01491f2.cif
_cod_data_source_block 2
_cod_depositor_comments 'Adding full bibliography for 1568944--1568946.cif.'
_cod_database_code 1568946
_shelx_shelxl_version_number 2014/7
_chemical_oxdiff_formula 'C83 H72 Cl8 O2 Os1 P4'
_shelx_space_group_comment
;
The symmetry employed for this shelxl refinement is uniquely defined
by the following loop, which should always be used as a source of
symmetry information in preference to the above space-group names.
They are only intended as comments.
;
_shelx_estimated_absorpt_t_max 0.846
_shelx_estimated_absorpt_t_min 0.738
_olex2_refinement_description
;
1.a Free rotating group:
 O00E(H00A,H00B), O00F(H00C,H00D)
1.b Secondary CH2 refined with riding coordinates:
 C02N(H02N,H02Q), C02Q(H02R,H02S)
1.c Aromatic/amide H refined with riding coordinates:
 C00I(H00I), C00K(H00K), C6(H6), C00M(H00M), C1(H1), C00P(H00P), C00Q(H00Q),
 C9(H9), C00U(H00U), C00X(H00X), C00Z(H00Z), C011(H011), C012(H012), C013(H013),
  C014(H014), C3(H3), C016(H016), C018(H018), C019(H019), C01B(H01B),
 C01F(H01F), C01G(H01G), C01I(H01I), C01J(H01J), C01K(H01K), C01L(H01L),
 C01M(H01M), C01N(H01N), C01O(H01O), C01P(H01P), C01Q(H01Q), C01R(H01R),
 C01S(H01S), C01T(H01T), C01U(H01U), C01V(H01V), C01X(H01X), C01Y(H01Y),
 C01Z(H01Z), C020(H020), C021(H021), C022(H022), C023(H023), C024(H024),
 C025(H025), C026(H026), C027(H027), C028(H028), C029(H029), C02A(H02A),
 C02B(H02B), C02C(H02C), C02D(H02D), C02E(H02E), C02F(H02F), C02G(H02G),
 C02H(H02H), C02I(H02I), C02J(H02J), C02K(H02K), C02L(H02L), C02M(H02M),
 C02O(H02O), C02P(H02P)
;
_olex2_submission_special_instructions 'No special instructions were received'
_oxdiff_exptl_absorpt_empirical_details
;
Empirical correction (ABSPACK) includes:
- Absorption correction using spherical harmonics
- Frame scaling
;
_oxdiff_exptl_absorpt_empirical_full_max 1.304
_oxdiff_exptl_absorpt_empirical_full_min 0.781

loop_
_space_group_symop_operation_xyz
'x, y, z'
'-x, -y, -z'

loop_
_atom_site_label
_atom_site_type_symbol
_atom_site_fract_x
_atom_site_fract_y
_atom_site_fract_z
_atom_site_U_iso_or_equiv
_atom_site_adp_type
_atom_site_occupancy
_atom_site_site_symmetry_order
_atom_site_calc_flag
_atom_site_refinement_flags_posn
_atom_site_refinement_flags_adp
_atom_site_refinement_flags_occupancy
_atom_site_disorder_assembly
_atom_site_disorder_group
Os1 Os 0.51309(2) 0.46388(2) 0.28805(2) 0.00860(2) Uani 1 1 d . . . . .
Cl1 Cl 0.49511(4) 0.41498(3) 0.39526(3) 0.01292(9) Uani 1 1 d . . . . .
Cl2 Cl 0.56451(5) 0.55899(4) 0.09035(3) 0.01703(10) Uani 1 1 d . . . . .
P4 P 0.49189(4) 0.76794(4) 0.44182(3) 0.01158(10) Uani 1 1 d . . . . .
P3 P 0.50685(4) 0.19395(4) 0.09565(3) 0.01130(10) Uani 1 1 d . . . . .
P2 P 0.70767(4) 0.48766(4) 0.32404(3) 0.01040(9) Uani 1 1 d . . . . .
P1 P 0.31855(4) 0.43047(4) 0.25111(3) 0.01065(10) Uani 1 1 d . . . . .
Cl08 Cl -0.23189(5) 0.79539(4) 0.13480(3) 0.02197(11) Uani 1 1 d . . . . .
Cl09 Cl 0.16778(5) 0.89423(4) 0.22381(3) 0.02326(12) Uani 1 1 d . . . . .
Cl0A Cl 0.04103(7) 0.63801(5) 0.03552(5) 0.04011(17) Uani 1 1 d . . . . .
Cl0B Cl 0.02500(8) 0.78756(5) -0.01857(4) 0.04228(18) Uani 1 1 d . . . . .
Cl0C Cl -0.06803(8) 1.06684(6) 0.35894(5) 0.0470(2) Uani 1 1 d . . . . .
Cl0D Cl 0.10558(8) 1.04644(6) 0.46051(7) 0.0584(3) Uani 1 1 d . . . . .
O00E O -0.04828(15) 0.79923(14) 0.26215(10) 0.0281(4) Uani 1 1 d G . . . .
H00A H -0.0974 0.7951 0.2277 0.042 Uiso 1 1 d G U . . .
H00B H 0.0100 0.8164 0.2488 0.042 Uiso 1 1 d G U . . .
O00F O -0.03657(17) 0.95818(13) 0.15752(13) 0.0335(5) Uani 1 1 d G . . . .
H00C H -0.0883 0.9144 0.1501 0.050 Uiso 1 1 d G U . . .
H00D H 0.0174 0.9424 0.1764 0.050 Uiso 1 1 d G U . . .
C00G C 0.54413(18) 0.83171(14) 0.53491(12) 0.0146(4) Uani 1 1 d . . . . .
C00H C 0.55161(17) 0.19529(14) 0.01221(11) 0.0137(4) Uani 1 1 d . . . . .
C00I C 0.76304(19) 0.66361(17) 0.52980(13) 0.0205(5) Uani 1 1 d . . . . .
H00I H 0.7334 0.6668 0.5726 0.025 Uiso 1 1 calc R U . . .
C7 C 0.52145(16) 0.59182(14) 0.28949(11) 0.0115(4) Uani 1 1 d . . . . .
C00K C 0.50432(19) 0.80283(15) 0.58897(12) 0.0182(4) Uani 1 1 d . . . . .
H00K H 0.4577 0.7461 0.5766 0.022 Uiso 1 1 calc R U . . .
C6 C 0.53758(17) 0.62169(14) 0.23179(11) 0.0130(4) Uani 1 1 d . . . . .
H6 H 0.5426 0.6823 0.2326 0.016 Uiso 1 1 calc R U . . .
C00M C 0.26947(17) 0.52053(15) 0.38599(12) 0.0139(4) Uani 1 1 d . . . . .
H00M H 0.3326 0.5041 0.4047 0.017 Uiso 1 1 calc R U . . .
C00N C 0.28655(16) 0.44726(16) 0.16456(11) 0.0145(4) Uani 1 1 d . . . . .
C1 C 0.50658(16) 0.33095(14) 0.22825(11) 0.0113(4) Uani 1 1 d . . . . .
H1 H 0.4949 0.2852 0.2497 0.014 Uiso 1 1 calc R U . . .
C00P C 0.11343(18) 0.58981(16) 0.40556(13) 0.0182(4) Uani 1 1 d . . . . .
H00P H 0.0712 0.6223 0.4377 0.022 Uiso 1 1 calc R U . . .
C00Q C 0.49637(19) 0.23313(15) -0.03325(12) 0.0169(4) Uani 1 1 d . . . . .
H00Q H 0.4363 0.2600 -0.0196 0.020 Uiso 1 1 calc R U . . .
C00R C 0.76300(17) 0.58857(15) 0.40245(11) 0.0138(4) Uani 1 1 d . . . . .
C00S C 0.24082(17) 0.31934(15) 0.23978(12) 0.0152(4) Uani 1 1 d . . . . .
C9 C 0.49671(17) 0.65113(14) 0.42352(11) 0.0124(4) Uani 1 1 d . . . . .
H9 H 0.4917 0.6262 0.4613 0.015 Uiso 1 1 calc R U . . .
C00U C 0.71991(18) 0.59416(16) 0.46574(12) 0.0170(4) Uani 1 1 d . . . . .
H00U H 0.6605 0.5499 0.4648 0.020 Uiso 1 1 calc R U . . .
C00V C 0.24055(16) 0.49921(14) 0.31154(11) 0.0129(4) Uani 1 1 d . . . . .
C00W C 0.76564(17) 0.40427(15) 0.35528(11) 0.0142(4) Uani 1 1 d . . . . .
C00X C 0.20595(18) 0.56592(16) 0.43289(12) 0.0172(4) Uani 1 1 d . . . . .
H00X H 0.2258 0.5806 0.4837 0.021 Uiso 1 1 calc R U . . .
C00Y C 0.59336(17) 0.13756(14) 0.13737(11) 0.0136(4) Uani 1 1 d . . . . .
C00Z C 0.7613(2) 0.26133(17) 0.37504(13) 0.0209(5) Uani 1 1 d . . . . .
H00Z H 0.7222 0.2043 0.3721 0.025 Uiso 1 1 calc R U . . .
C010 C 0.56964(18) 0.81161(15) 0.38604(12) 0.0155(4) Uani 1 1 d . . . . .
C011 C 0.88673(19) 0.42941(17) 0.15965(12) 0.0196(5) Uani 1 1 d . . . . .
H011 H 0.9190 0.3805 0.1351 0.024 Uiso 1 1 calc R U . . .
C012 C 0.27158(18) 0.26871(15) 0.28260(12) 0.0168(4) Uani 1 1 d . . . . .
H012 H 0.3411 0.2853 0.3113 0.020 Uiso 1 1 calc R U . . .
C013 C 0.85017(17) 0.65388(16) 0.40432(12) 0.0165(4) Uani 1 1 d . . . . .
H013 H 0.8803 0.6508 0.3617 0.020 Uiso 1 1 calc R U . . .
C014 C 0.64195(18) 0.15775(15) -0.00755(12) 0.0173(4) Uani 1 1 d . . . . .
H014 H 0.6797 0.1323 0.0231 0.021 Uiso 1 1 calc R U . . .
C3 C 0.53832(16) 0.38436(14) 0.13244(11) 0.0127(4) Uani 1 1 d . . . . .
H3 H 0.5512 0.3802 0.0850 0.015 Uiso 1 1 calc R U . . .
C016 C 0.5337(2) 0.85803(17) 0.66092(13) 0.0227(5) Uani 1 1 d . . . . .
H016 H 0.5050 0.8399 0.6978 0.027 Uiso 1 1 calc R U . . .
C017 C 0.78473(16) 0.49616(14) 0.25281(11) 0.0125(4) Uani 1 1 d . . . . .
C018 C 0.84493(19) 0.57626(17) 0.17333(13) 0.0198(5) Uani 1 1 d . . . . .
H018 H 0.8496 0.6282 0.1587 0.024 Uiso 1 1 calc R U . . .
C019 C 0.83406(17) 0.42518(15) 0.21720(12) 0.0147(4) Uani 1 1 d . . . . .
H019 H 0.8316 0.3738 0.2323 0.018 Uiso 1 1 calc R U . . .
C01A C 0.37078(17) 0.13320(14) 0.07929(12) 0.0138(4) Uani 1 1 d . . . . .
C01B C 0.5305(2) 0.23086(16) -0.09840(13) 0.0211(5) Uani 1 1 d . . . . .
H01B H 0.4922 0.2549 -0.1299 0.025 Uiso 1 1 calc R U . . .
C5 C 0.54529(16) 0.54847(14) 0.17263(11) 0.0124(4) Uani 1 1 d . . . . .
C2 C 0.51951(16) 0.30880(14) 0.15582(11) 0.0115(4) Uani 1 1 d . . . . .
C01E C 0.35643(18) 0.78568(15) 0.42453(13) 0.0172(4) Uani 1 1 d . . . . .
C01F C 0.8921(2) 0.50488(18) 0.13818(13) 0.0225(5) Uani 1 1 d . . . . .
H01F H 0.9285 0.5076 0.0990 0.027 Uiso 1 1 calc R U . . .
C01G C 0.70909(18) 0.32046(15) 0.35057(12) 0.0164(4) Uani 1 1 d . . . . .
H01G H 0.6347 0.3034 0.3306 0.020 Uiso 1 1 calc R U . . .
C4 C 0.53616(16) 0.46493(14) 0.18552(11) 0.0114(4) Uani 1 1 d . . . . .
C01I C 0.84982(19) 0.72859(17) 0.53140(13) 0.0215(5) Uani 1 1 d . . . . .
H01I H 0.8795 0.7763 0.5753 0.026 Uiso 1 1 calc R U . . .
C01J C 0.2002(2) 0.19370(16) 0.28330(13) 0.0209(5) Uani 1 1 d . . . . .
H01J H 0.2211 0.1601 0.3132 0.025 Uiso 1 1 calc R U . . .
C01K C 0.61512(19) 0.91420(16) 0.55326(13) 0.0189(4) Uani 1 1 d . . . . .
H01K H 0.6419 0.9339 0.5165 0.023 Uiso 1 1 calc R U . . .
C01L C 0.16293(19) 0.03593(17) 0.05880(14) 0.0219(5) Uani 1 1 d . . . . .
H01L H 0.0921 0.0024 0.0516 0.026 Uiso 1 1 calc R U . . .
C01M C 0.33514(18) 0.10233(15) 0.13377(12) 0.0168(4) Uani 1 1 d . . . . .
H01M H 0.3818 0.1153 0.1783 0.020 Uiso 1 1 calc R U . . .
C01N C 0.67482(19) 0.79495(16) 0.38434(13) 0.0197(5) Uani 1 1 d . . . . .
H01N H 0.7017 0.7601 0.4113 0.024 Uiso 1 1 calc R U . . .
C01O C 0.79049(17) 0.57189(15) 0.23016(12) 0.0156(4) Uani 1 1 d . . . . .
H01O H 0.7571 0.6205 0.2537 0.019 Uiso 1 1 calc R U . . .
C01P C 0.87581(18) 0.42780(17) 0.38474(13) 0.0199(5) Uani 1 1 d . . . . .
H01P H 0.9152 0.4852 0.3887 0.024 Uiso 1 1 calc R U . . .
C01Q C 0.6049(2) 0.93966(17) 0.67897(13) 0.0233(5) Uani 1 1 d . . . . .
H01Q H 0.6253 0.9768 0.7283 0.028 Uiso 1 1 calc R U . . .
C01R C 0.69368(18) 0.18728(16) 0.17555(13) 0.0190(4) Uani 1 1 d . . . . .
H01R H 0.7109 0.2502 0.1836 0.023 Uiso 1 1 calc R U . . .
C01S C 0.6757(2) 0.15804(16) -0.07218(13) 0.0214(5) Uani 1 1 d . . . . .
H01S H 0.7376 0.1336 -0.0853 0.026 Uiso 1 1 calc R U . . .
C01T C 0.23210(19) 0.05294(16) 0.12288(13) 0.0189(4) Uani 1 1 d . . . . .
H01T H 0.2089 0.0307 0.1594 0.023 Uiso 1 1 calc R U . . .
C01U C 0.92768(19) 0.36799(18) 0.40805(14) 0.0226(5) Uani 1 1 d . . . . .
H01U H 1.0025 0.3839 0.4270 0.027 Uiso 1 1 calc R U . . .
C01V C 0.5310(2) 0.86442(18) 0.34770(14) 0.0242(5) Uani 1 1 d . . . . .
H01V H 0.4601 0.8767 0.3493 0.029 Uiso 1 1 calc R U . . .
C8 C 0.50718(16) 0.59784(14) 0.35777(11) 0.0115(4) Uani 1 1 d . . . . .
C01X C 0.2693(2) 0.5494(2) 0.09702(14) 0.0259(5) Uani 1 1 d . . . . .
H01X H 0.2663 0.6086 0.0962 0.031 Uiso 1 1 calc R U . . .
C01Y C 0.28371(18) 0.53422(17) 0.16268(13) 0.0182(4) Uani 1 1 d . . . . .
H01Y H 0.2917 0.5832 0.2067 0.022 Uiso 1 1 calc R U . . .
C01Z C 0.6199(2) 0.19377(17) -0.11778(13) 0.0226(5) Uani 1 1 d . . . . .
H01Z H 0.6429 0.1928 -0.1623 0.027 Uiso 1 1 calc R U . . .
C020 C 0.3004(2) 0.74542(17) 0.35366(15) 0.0251(5) Uani 1 1 d . . . . .
H020 H 0.3332 0.7082 0.3174 0.030 Uiso 1 1 calc R U . . .
C021 C 0.7395(2) 0.82920(18) 0.34351(15) 0.0261(5) Uani 1 1 d . . . . .
H021 H 0.8105 0.8173 0.3418 0.031 Uiso 1 1 calc R U . . .
C022 C 0.8702(2) 0.28530(18) 0.40365(13) 0.0232(5) Uani 1 1 d . . . . .
H022 H 0.9053 0.2447 0.4203 0.028 Uiso 1 1 calc R U . . .
C023 C 0.89293(18) 0.72371(16) 0.46902(13) 0.0200(5) Uani 1 1 d . . . . .
H023 H 0.9522 0.7683 0.4703 0.024 Uiso 1 1 calc R U . . .
C024 C 0.08281(17) 0.56604(16) 0.33121(13) 0.0184(4) Uani 1 1 d . . . . .
H024 H 0.0186 0.5811 0.3126 0.022 Uiso 1 1 calc R U . . .
C025 C 0.14537(17) 0.52052(16) 0.28407(12) 0.0166(4) Uani 1 1 d . . . . .
H025 H 0.1237 0.5038 0.2332 0.020 Uiso 1 1 calc R U . . .
C026 C 0.56781(19) 0.04541(16) 0.12626(13) 0.0189(4) Uani 1 1 d . . . . .
H026 H 0.4995 0.0114 0.1005 0.023 Uiso 1 1 calc R U . . .
C027 C 0.6462(2) 0.96723(16) 0.62574(13) 0.0215(5) Uani 1 1 d . . . . .
H027 H 0.6959 1.0225 0.6387 0.026 Uiso 1 1 calc R U . . .
C028 C 0.0993(2) 0.16778(17) 0.24095(14) 0.0245(5) Uani 1 1 d . . . . .
H028 H 0.0507 0.1171 0.2421 0.029 Uiso 1 1 calc R U . . .
C029 C 0.13857(19) 0.29203(17) 0.19652(14) 0.0221(5) Uani 1 1 d . . . . .
H029 H 0.1166 0.3256 0.1669 0.026 Uiso 1 1 calc R U . . .
C02A C 0.0696(2) 0.21626(18) 0.19684(15) 0.0259(5) Uani 1 1 d . . . . .
H02A H 0.0013 0.1974 0.1665 0.031 Uiso 1 1 calc R U . . .
C02B C 0.27649(18) 0.37601(17) 0.09944(12) 0.0198(5) Uani 1 1 d . . . . .
H02B H 0.2787 0.3166 0.0998 0.024 Uiso 1 1 calc R U . . .
C02C C 0.30071(19) 0.11581(16) 0.01484(13) 0.0196(5) Uani 1 1 d . . . . .
H02C H 0.3238 0.1367 -0.0223 0.024 Uiso 1 1 calc R U . . .
C02D C 0.5970(3) 0.8989(2) 0.30721(17) 0.0332(6) Uani 1 1 d . . . . .
H02D H 0.5711 0.9349 0.2810 0.040 Uiso 1 1 calc R U . . .
C02E C 0.26317(19) 0.3928(2) 0.03380(13) 0.0272(6) Uani 1 1 d . . . . .
H02E H 0.2568 0.3445 -0.0105 0.033 Uiso 1 1 calc R U . . .
C02F C 0.6434(2) 0.00363(17) 0.15338(14) 0.0236(5) Uani 1 1 d . . . . .
H02F H 0.6263 -0.0591 0.1463 0.028 Uiso 1 1 calc R U . . .
C02G C 0.2592(2) 0.4789(2) 0.03286(14) 0.0297(6) Uani 1 1 d . . . . .
H02G H 0.2496 0.4897 -0.0120 0.036 Uiso 1 1 calc R U . . .
C02H C 0.1965(2) 0.06749(19) 0.00536(14) 0.0256(5) Uani 1 1 d . . . . .
H02H H 0.1482 0.0562 -0.0382 0.031 Uiso 1 1 calc R U . . .
C02I C 0.7003(2) 0.88117(19) 0.30483(16) 0.0316(6) Uani 1 1 d . . . . .
H02I H 0.7447 0.9046 0.2766 0.038 Uiso 1 1 calc R U . . .
C02J C 0.3086(2) 0.83878(19) 0.47772(15) 0.0262(5) Uani 1 1 d . . . . .
H02J H 0.3464 0.8666 0.5258 0.031 Uiso 1 1 calc R U . . .
C02K C 0.7433(2) 0.05252(18) 0.19054(14) 0.0235(5) Uani 1 1 d . . . . .
H02K H 0.7946 0.0231 0.2083 0.028 Uiso 1 1 calc R U . . .
C02L C 0.1976(2) 0.75968(19) 0.33621(18) 0.0324(6) Uani 1 1 d . . . . .
H02L H 0.1605 0.7340 0.2878 0.039 Uiso 1 1 calc R U . . .
C02M C 0.7686(2) 0.14371(18) 0.20190(14) 0.0233(5) Uani 1 1 d . . . . .
H02M H 0.8371 0.1771 0.2277 0.028 Uiso 1 1 calc R U . . .
C02N C 0.0116(2) 0.74811(18) 0.05507(14) 0.0266(5) Uani 1 1 d . . . . .
H02N H -0.0628 0.7475 0.0656 0.032 Uiso 1 1 calc R U . . .
H02Q H 0.0613 0.7896 0.0986 0.032 Uiso 1 1 calc R U . . .
C02O C 0.1495(2) 0.8114(2) 0.38953(19) 0.0367(7) Uani 1 1 d . . . . .
H02O H 0.0782 0.8201 0.3778 0.044 Uiso 1 1 calc R U . . .
C02P C 0.2032(2) 0.8509(2) 0.45961(18) 0.0365(7) Uani 1 1 d . . . . .
H02P H 0.1688 0.8864 0.4958 0.044 Uiso 1 1 calc R U . . .
C02Q C 0.0250(3) 1.0005(2) 0.3733(3) 0.0658(13) Uani 1 1 d . . . . .
H02R H 0.0726 0.9942 0.3361 0.079 Uiso 1 1 calc R U . . .
H02S H -0.0142 0.9395 0.3673 0.079 Uiso 1 1 calc R U . . .

loop_
_atom_site_aniso_label
_atom_site_aniso_U_11
_atom_site_aniso_U_22
_atom_site_aniso_U_33
_atom_site_aniso_U_23
_atom_site_aniso_U_13
_atom_site_aniso_U_12
Os1 0.00874(4) 0.00938(4) 0.00781(4) 0.00262(3) 0.00173(2) 0.00239(3)
Cl1 0.0146(2) 0.0151(2) 0.0109(2) 0.00619(17) 0.00321(17) 0.00354(18)
Cl2 0.0251(3) 0.0170(2) 0.0117(2) 0.00721(19) 0.00557(19) 0.0048(2)
P4 0.0126(2) 0.0110(2) 0.0113(2) 0.00300(19) 0.00325(18) 0.00346(19)
P3 0.0121(2) 0.0106(2) 0.0102(2) 0.00194(19) 0.00203(18) 0.00258(19)
P2 0.0091(2) 0.0124(2) 0.0096(2) 0.00307(19) 0.00158(17) 0.00301(18)
P1 0.0090(2) 0.0121(2) 0.0097(2) 0.00201(19) 0.00160(18) 0.00196(18)
Cl08 0.0185(3) 0.0228(3) 0.0207(3) 0.0028(2) -0.0010(2) 0.0046(2)
Cl09 0.0176(3) 0.0315(3) 0.0186(3) 0.0095(2) 0.0004(2) -0.0028(2)
Cl0A 0.0466(4) 0.0347(4) 0.0480(4) 0.0185(3) 0.0189(3) 0.0167(3)
Cl0B 0.0652(5) 0.0327(4) 0.0271(4) 0.0078(3) 0.0005(3) 0.0132(4)
Cl0C 0.0549(5) 0.0317(4) 0.0451(5) 0.0016(3) 0.0122(4) 0.0008(3)
Cl0D 0.0598(6) 0.0392(5) 0.0879(7) 0.0271(5) 0.0281(5) 0.0208(4)
O00E 0.0206(9) 0.0356(11) 0.0272(10) 0.0120(8) 0.0019(7) 0.0008(8)
O00F 0.0276(10) 0.0242(10) 0.0467(13) 0.0120(9) -0.0015(9) 0.0032(8)
C00G 0.0165(10) 0.0128(10) 0.0132(10) 0.0021(8) 0.0011(8) 0.0045(8)
C00H 0.0162(10) 0.0104(9) 0.0121(9) 0.0006(7) 0.0032(7) 0.0009(7)
C00I 0.0200(11) 0.0250(12) 0.0134(10) 0.0023(9) 0.0021(8) 0.0046(9)
C7 0.0100(9) 0.0100(9) 0.0138(9) 0.0028(7) 0.0010(7) 0.0032(7)
C00K 0.0238(11) 0.0125(10) 0.0173(11) 0.0052(8) 0.0005(9) 0.0016(8)
C6 0.0151(10) 0.0115(9) 0.0130(9) 0.0046(8) 0.0022(7) 0.0031(7)
C00M 0.0120(9) 0.0152(10) 0.0141(10) 0.0043(8) 0.0030(7) 0.0023(8)
C00N 0.0082(9) 0.0234(11) 0.0121(10) 0.0063(8) 0.0011(7) 0.0034(8)
C1 0.0108(9) 0.0112(9) 0.0123(9) 0.0042(7) 0.0019(7) 0.0024(7)
C00P 0.0153(10) 0.0205(11) 0.0184(11) 0.0032(9) 0.0080(8) 0.0054(8)
C00Q 0.0196(11) 0.0168(10) 0.0140(10) 0.0039(8) 0.0034(8) 0.0042(8)
C00R 0.0112(9) 0.0161(10) 0.0122(9) 0.0016(8) 0.0002(7) 0.0043(8)
C00S 0.0144(10) 0.0127(10) 0.0160(10) 0.0014(8) 0.0047(8) 0.0006(8)
C9 0.0144(9) 0.0115(9) 0.0117(9) 0.0037(7) 0.0030(7) 0.0029(7)
C00U 0.0140(10) 0.0202(11) 0.0156(10) 0.0048(8) 0.0017(8) 0.0027(8)
C00V 0.0105(9) 0.0136(9) 0.0140(10) 0.0030(8) 0.0038(7) 0.0023(7)
C00W 0.0144(10) 0.0199(10) 0.0107(9) 0.0061(8) 0.0035(7) 0.0080(8)
C00X 0.0168(10) 0.0208(11) 0.0141(10) 0.0048(8) 0.0051(8) 0.0037(8)
C00Y 0.0149(10) 0.0139(10) 0.0121(9) 0.0029(8) 0.0029(7) 0.0057(8)
C00Z 0.0253(12) 0.0194(11) 0.0208(11) 0.0089(9) 0.0041(9) 0.0076(9)
C010 0.0182(10) 0.0120(9) 0.0158(10) 0.0037(8) 0.0055(8) 0.0019(8)
C011 0.0185(11) 0.0224(11) 0.0149(10) 0.0011(9) 0.0042(8) 0.0042(9)
C012 0.0170(10) 0.0166(10) 0.0149(10) 0.0018(8) 0.0054(8) 0.0028(8)
C013 0.0110(9) 0.0200(11) 0.0160(10) 0.0025(8) 0.0019(8) 0.0035(8)
C014 0.0178(10) 0.0155(10) 0.0174(11) 0.0031(8) 0.0048(8) 0.0034(8)
C3 0.0111(9) 0.0156(10) 0.0117(9) 0.0049(8) 0.0023(7) 0.0026(7)
C016 0.0336(13) 0.0196(11) 0.0145(11) 0.0068(9) 0.0001(9) 0.0043(10)
C017 0.0093(9) 0.0157(10) 0.0114(9) 0.0040(8) 0.0008(7) 0.0010(7)
C018 0.0185(11) 0.0232(12) 0.0180(11) 0.0100(9) 0.0012(8) -0.0012(9)
C019 0.0136(10) 0.0150(10) 0.0141(10) 0.0039(8) 0.0014(8) 0.0011(8)
C01A 0.0133(9) 0.0128(9) 0.0144(10) 0.0027(8) 0.0036(7) 0.0025(8)
C01B 0.0285(12) 0.0186(11) 0.0174(11) 0.0074(9) 0.0051(9) 0.0041(9)
C5 0.0115(9) 0.0148(10) 0.0107(9) 0.0043(8) 0.0010(7) 0.0024(7)
C2 0.0107(9) 0.0118(9) 0.0111(9) 0.0022(7) 0.0019(7) 0.0032(7)
C01E 0.0143(10) 0.0171(10) 0.0248(12) 0.0121(9) 0.0038(8) 0.0050(8)
C01F 0.0206(11) 0.0310(13) 0.0158(11) 0.0088(10) 0.0055(9) 0.0004(10)
C01G 0.0172(10) 0.0184(10) 0.0139(10) 0.0050(8) 0.0021(8) 0.0054(8)
C4 0.0103(9) 0.0130(9) 0.0107(9) 0.0037(7) 0.0013(7) 0.0024(7)
C01I 0.0186(11) 0.0232(12) 0.0158(11) -0.0016(9) -0.0015(8) 0.0041(9)
C01J 0.0275(12) 0.0148(10) 0.0200(11) 0.0031(9) 0.0111(9) 0.0035(9)
C01K 0.0215(11) 0.0158(10) 0.0178(11) 0.0032(8) 0.0039(9) 0.0031(9)
C01L 0.0142(10) 0.0202(11) 0.0289(13) 0.0061(10) 0.0043(9) -0.0003(9)
C01M 0.0186(10) 0.0172(10) 0.0131(10) 0.0036(8) 0.0025(8) 0.0014(8)
C01N 0.0186(11) 0.0199(11) 0.0200(11) 0.0051(9) 0.0054(9) 0.0030(9)
C01O 0.0130(10) 0.0173(10) 0.0160(10) 0.0056(8) 0.0004(8) 0.0023(8)
C01P 0.0126(10) 0.0280(12) 0.0220(11) 0.0125(10) 0.0018(8) 0.0044(9)
C01Q 0.0304(13) 0.0199(11) 0.0153(11) 0.0019(9) -0.0025(9) 0.0047(10)
C01R 0.0171(11) 0.0172(11) 0.0203(11) 0.0040(9) 0.0002(8) 0.0027(8)
C01S 0.0220(11) 0.0199(11) 0.0218(12) 0.0040(9) 0.0105(9) 0.0042(9)
C01T 0.0200(11) 0.0158(10) 0.0210(11) 0.0049(9) 0.0087(9) 0.0025(8)
C01U 0.0160(11) 0.0335(13) 0.0221(12) 0.0125(10) 0.0015(9) 0.0109(10)
C01V 0.0270(13) 0.0253(12) 0.0279(13) 0.0147(10) 0.0113(10) 0.0109(10)
C8 0.0092(9) 0.0109(9) 0.0135(9) 0.0031(7) 0.0008(7) 0.0023(7)
C01X 0.0187(11) 0.0380(15) 0.0265(13) 0.0195(11) 0.0015(9) 0.0048(10)
C01Y 0.0127(10) 0.0245(12) 0.0174(11) 0.0081(9) 0.0001(8) 0.0023(8)
C01Z 0.0305(13) 0.0198(11) 0.0176(11) 0.0055(9) 0.0109(9) 0.0009(10)
C020 0.0230(12) 0.0198(12) 0.0306(13) 0.0092(10) -0.0032(10) 0.0021(9)
C021 0.0209(12) 0.0248(13) 0.0303(14) 0.0053(10) 0.0114(10) 0.0003(10)
C022 0.0270(12) 0.0276(13) 0.0203(12) 0.0111(10) 0.0028(9) 0.0154(10)
C023 0.0119(10) 0.0211(11) 0.0208(11) 0.0000(9) -0.0004(8) 0.0019(8)
C024 0.0098(9) 0.0245(12) 0.0202(11) 0.0059(9) 0.0029(8) 0.0045(8)
C025 0.0122(10) 0.0204(11) 0.0153(10) 0.0037(8) 0.0016(8) 0.0024(8)
C026 0.0202(11) 0.0150(10) 0.0194(11) 0.0032(8) 0.0017(8) 0.0031(8)
C027 0.0240(12) 0.0145(10) 0.0215(12) 0.0024(9) 0.0006(9) 0.0003(9)
C028 0.0237(12) 0.0171(11) 0.0287(13) 0.0026(10) 0.0123(10) -0.0033(9)
C029 0.0161(11) 0.0227(12) 0.0240(12) 0.0059(9) 0.0005(9) -0.0009(9)
C02A 0.0168(11) 0.0250(13) 0.0280(13) 0.0028(10) 0.0004(9) -0.0053(9)
C02B 0.0126(10) 0.0274(12) 0.0145(10) 0.0006(9) 0.0006(8) 0.0041(9)
C02C 0.0178(11) 0.0232(12) 0.0167(11) 0.0073(9) -0.0003(8) 0.0006(9)
C02D 0.0430(16) 0.0338(15) 0.0365(16) 0.0241(13) 0.0190(13) 0.0129(13)
C02E 0.0150(11) 0.0481(17) 0.0116(11) 0.0009(10) 0.0012(8) 0.0053(11)
C02F 0.0316(13) 0.0150(11) 0.0255(12) 0.0066(9) 0.0050(10) 0.0090(10)
C02G 0.0182(12) 0.0571(19) 0.0180(12) 0.0189(12) 0.0021(9) 0.0062(12)
C02H 0.0174(11) 0.0319(14) 0.0242(13) 0.0099(10) -0.0044(9) -0.0012(10)
C02I 0.0395(16) 0.0273(14) 0.0313(14) 0.0116(11) 0.0203(12) 0.0011(11)
C02J 0.0282(13) 0.0360(14) 0.0264(13) 0.0196(11) 0.0121(10) 0.0179(11)
C02K 0.0265(12) 0.0274(13) 0.0208(12) 0.0086(10) 0.0043(9) 0.0166(10)
C02L 0.0243(13) 0.0290(14) 0.0437(17) 0.0189(13) -0.0094(11) -0.0001(11)
C02M 0.0176(11) 0.0259(12) 0.0227(12) 0.0038(10) -0.0015(9) 0.0058(9)
C02N 0.0238(12) 0.0287(13) 0.0227(12) 0.0019(10) 0.0033(10) 0.0056(10)
C02O 0.0194(12) 0.0494(18) 0.057(2) 0.0389(16) 0.0046(12) 0.0094(12)
C02P 0.0323(15) 0.0516(19) 0.0472(18) 0.0325(15) 0.0240(13) 0.0267(14)
C02Q 0.048(2) 0.0285(17) 0.094(3) -0.0210(19) 0.023(2) 0.0046(15)

loop_
_atom_type_symbol
_atom_type_description
_atom_type_scat_dispersion_real
_atom_type_scat_dispersion_imag
_atom_type_scat_source
C C 0.0033 0.0016 'International Tables Vol C Tables 4.2.6.8 and 6.1.1.4'
H H 0.0000 0.0000 'International Tables Vol C Tables 4.2.6.8 and 6.1.1.4'
Cl Cl 0.1484 0.1585 'International Tables Vol C Tables 4.2.6.8 and 6.1.1.4'
O O 0.0106 0.0060 'International Tables Vol C Tables 4.2.6.8 and 6.1.1.4'
Os Os -1.2165 7.6030 'International Tables Vol C Tables 4.2.6.8 and 6.1.1.4'
P P 0.1023 0.0942 'International Tables Vol C Tables 4.2.6.8 and 6.1.1.4'

loop_
_geom_angle_atom_site_label_1
_geom_angle_atom_site_label_2
_geom_angle_atom_site_label_3
_geom_angle
_geom_angle_site_symmetry_1
_geom_angle_site_symmetry_3
_geom_angle_publ_flag
P2 Os1 Cl1 87.199(17) . . ?
P1 Os1 Cl1 91.200(17) . . ?
P1 Os1 P2 176.524(18) . . ?
C7 Os1 Cl1 124.33(6) . . ?
C7 Os1 P2 91.58(6) . . ?
C7 Os1 P1 91.87(6) . . ?
C7 Os1 C1 147.70(8) . . ?
C7 Os1 C4 72.88(8) . . ?
C7 Os1 C8 37.69(8) . . ?
C1 Os1 Cl1 87.91(6) . . ?
C1 Os1 P2 91.90(6) . . ?
C1 Os1 P1 84.96(6) . . ?
C1 Os1 C4 75.04(8) . . ?
C1 Os1 C8 173.43(8) . . ?
C4 Os1 Cl1 162.56(6) . . ?
C4 Os1 P2 89.64(6) . . ?
C4 Os1 P1 90.97(6) . . ?
C4 Os1 C8 110.57(8) . . ?
C8 Os1 Cl1 86.68(6) . . ?
C8 Os1 P2 91.57(5) . . ?
C8 Os1 P1 91.42(5) . . ?
C00G P4 C01E 107.15(11) . . ?
C9 P4 C00G 110.86(10) . . ?
C9 P4 C01E 111.73(10) . . ?
C010 P4 C00G 108.83(11) . . ?
C010 P4 C9 109.97(10) . . ?
C010 P4 C01E 108.19(11) . . ?
C00H P3 C2 109.35(10) . . ?
C00Y P3 C00H 107.93(10) . . ?
C00Y P3 C01A 108.44(10) . . ?
C00Y P3 C2 108.54(10) . . ?
C01A P3 C00H 111.22(10) . . ?
C01A P3 C2 111.25(10) . . ?
C00R P2 Os1 114.31(7) . . ?
C00R P2 C00W 99.00(10) . . ?
C00W P2 Os1 119.20(7) . . ?
C017 P2 Os1 114.08(7) . . ?
C017 P2 C00R 105.98(10) . . ?
C017 P2 C00W 102.30(10) . . ?
C00N P1 Os1 109.21(7) . . ?
C00N P1 C00S 105.08(10) . . ?
C00N P1 C00V 105.45(10) . . ?
C00S P1 Os1 120.70(7) . . ?
C00V P1 Os1 116.72(7) . . ?
C00V P1 C00S 98.04(10) . . ?
H00A O00E H00B 104.5 . . ?
H00C O00F H00D 104.5 . . ?
C00K C00G P4 119.09(17) . . ?
C01K C00G P4 120.25(17) . . ?
C01K C00G C00K 120.3(2) . . ?
C00Q C00H P3 120.48(17) . . ?
C014 C00H P3 119.62(17) . . ?
C014 C00H C00Q 119.9(2) . . ?
C00U C00I H00I 120.1 . . ?
C00U C00I C01I 119.9(2) . . ?
C01I C00I H00I 120.1 . . ?
C6 C7 Os1 125.49(15) . . ?
C8 C7 Os1 77.09(13) . . ?
C8 C7 C6 157.4(2) . . ?
C00G C00K H00K 120.3 . . ?
C016 C00K C00G 119.3(2) . . ?
C016 C00K H00K 120.3 . . ?
C7 C6 H6 125.6 . . ?
C7 C6 C5 108.79(19) . . ?
C5 C6 H6 125.6 . . ?
C00V C00M H00M 120.0 . . ?
C00X C00M H00M 120.0 . . ?
C00X C00M C00V 120.0(2) . . ?
C01Y C00N P1 119.63(17) . . ?
C01Y C00N C02B 119.2(2) . . ?
C02B C00N P1 120.80(18) . . ?
Os1 C1 H1 120.5 . . ?
C2 C1 Os1 119.09(15) . . ?
C2 C1 H1 120.5 . . ?
C00X C00P H00P 120.1 . . ?
C024 C00P H00P 120.1 . . ?
C024 C00P C00X 119.9(2) . . ?
C00H C00Q H00Q 120.3 . . ?
C01B C00Q C00H 119.4(2) . . ?
C01B C00Q H00Q 120.3 . . ?
C00U C00R P2 116.17(17) . . ?
C013 C00R P2 124.21(17) . . ?
C013 C00R C00U 119.3(2) . . ?
C012 C00S P1 121.52(17) . . ?
C012 C00S C029 118.9(2) . . ?
C029 C00S P1 118.62(18) . . ?
P4 C9 H9 119.2 . . ?
C8 C9 P4 121.56(16) . . ?
C8 C9 H9 119.2 . . ?
C00I C00U C00R 120.6(2) . . ?
C00I C00U H00U 119.7 . . ?
C00R C00U H00U 119.7 . . ?
C00M C00V P1 118.80(16) . . ?
C00M C00V C025 119.8(2) . . ?
C025 C00V P1 120.91(16) . . ?
C01G C00W P2 124.69(17) . . ?
C01G C00W C01P 118.9(2) . . ?
C01P C00W P2 116.41(17) . . ?
C00M C00X H00X 119.9 . . ?
C00P C00X C00M 120.1(2) . . ?
C00P C00X H00X 119.9 . . ?
C01R C00Y P3 117.47(17) . . ?
C026 C00Y P3 122.01(17) . . ?
C026 C00Y C01R 120.2(2) . . ?
C01G C00Z H00Z 119.8 . . ?
C022 C00Z H00Z 119.8 . . ?
C022 C00Z C01G 120.3(2) . . ?
C01N C010 P4 117.66(17) . . ?
C01V C010 P4 122.34(18) . . ?
C01V C010 C01N 119.9(2) . . ?
C019 C011 H011 120.0 . . ?
C01F C011 H011 120.0 . . ?
C01F C011 C019 120.0(2) . . ?
C00S C012 H012 120.0 . . ?
C01J C012 C00S 120.0(2) . . ?
C01J C012 H012 120.0 . . ?
C00R C013 H013 120.2 . . ?
C023 C013 C00R 119.7(2) . . ?
C023 C013 H013 120.2 . . ?
C00H C014 H014 120.2 . . ?
C01S C014 C00H 119.6(2) . . ?
C01S C014 H014 120.2 . . ?
C2 C3 H3 123.4 . . ?
C4 C3 H3 123.4 . . ?
C4 C3 C2 113.21(19) . . ?
C00K C016 H016 119.9 . . ?
C00K C016 C01Q 120.1(2) . . ?
C01Q C016 H016 119.9 . . ?
C019 C017 P2 120.55(16) . . ?
C019 C017 C01O 118.9(2) . . ?
C01O C017 P2 120.49(16) . . ?
C01F C018 H018 120.1 . . ?
C01F C018 C01O 119.9(2) . . ?
C01O C018 H018 120.1 . . ?
C011 C019 C017 120.4(2) . . ?
C011 C019 H019 119.8 . . ?
C017 C019 H019 119.8 . . ?
C01M C01A P3 118.07(16) . . ?
C02C C01A P3 122.42(17) . . ?
C02C C01A C01M 119.5(2) . . ?
C00Q C01B H01B 119.7 . . ?
C01Z C01B C00Q 120.6(2) . . ?
C01Z C01B H01B 119.7 . . ?
C6 C5 Cl2 122.33(17) . . ?
C6 C5 C4 114.73(19) . . ?
C4 C5 Cl2 122.93(16) . . ?
C1 C2 P3 123.52(16) . . ?
C1 C2 C3 113.65(19) . . ?
C3 C2 P3 122.76(16) . . ?
C020 C01E P4 117.51(19) . . ?
C02J C01E P4 122.29(19) . . ?
C02J C01E C020 120.2(2) . . ?
C011 C01F H01F 119.8 . . ?
C018 C01F C011 120.4(2) . . ?
C018 C01F H01F 119.8 . . ?
C00W C01G C00Z 120.1(2) . . ?
C00W C01G H01G 119.9 . . ?
C00Z C01G H01G 119.9 . . ?
C3 C4 Os1 118.96(15) . . ?
C3 C4 C5 122.90(19) . . ?
C5 C4 Os1 118.10(15) . . ?
C00I C01I H01I 120.0 . . ?
C023 C01I C00I 120.0(2) . . ?
C023 C01I H01I 120.0 . . ?
C012 C01J H01J 119.7 . . ?
C028 C01J C012 120.6(2) . . ?
C028 C01J H01J 119.7 . . ?
C00G C01K H01K 120.3 . . ?
C027 C01K C00G 119.5(2) . . ?
C027 C01K H01K 120.3 . . ?
C01T C01L H01L 119.9 . . ?
C02H C01L H01L 119.9 . . ?
C02H C01L C01T 120.3(2) . . ?
C01A C01M H01M 119.9 . . ?
C01T C01M C01A 120.2(2) . . ?
C01T C01M H01M 119.9 . . ?
C010 C01N H01N 120.0 . . ?
C021 C01N C010 120.0(2) . . ?
C021 C01N H01N 120.0 . . ?
C017 C01O H01O 119.8 . . ?
C018 C01O C017 120.4(2) . . ?
C018 C01O H01O 119.8 . . ?
C00W C01P H01P 119.7 . . ?
C01U C01P C00W 120.6(2) . . ?
C01U C01P H01P 119.7 . . ?
C016 C01Q H01Q 119.7 . . ?
C027 C01Q C016 120.5(2) . . ?
C027 C01Q H01Q 119.7 . . ?
C00Y C01R H01R 120.2 . . ?
C00Y C01R C02M 119.5(2) . . ?
C02M C01R H01R 120.2 . . ?
C014 C01S H01S 119.7 . . ?
C01Z C01S C014 120.5(2) . . ?
C01Z C01S H01S 119.7 . . ?
C01L C01T H01T 120.0 . . ?
C01M C01T C01L 120.0(2) . . ?
C01M C01T H01T 120.0 . . ?
C01P C01U H01U 120.1 . . ?
C022 C01U C01P 119.8(2) . . ?
C022 C01U H01U 120.1 . . ?
C010 C01V H01V 120.3 . . ?
C02D C01V C010 119.5(2) . . ?
C02D C01V H01V 120.3 . . ?
C7 C8 Os1 65.22(12) . . ?
C9 C8 Os1 147.67(16) . . ?
C9 C8 C7 147.1(2) . . ?
C01Y C01X H01X 119.9 . . ?
C02G C01X H01X 119.9 . . ?
C02G C01X C01Y 120.3(3) . . ?
C00N C01Y H01Y 119.8 . . ?
C01X C01Y C00N 120.4(2) . . ?
C01X C01Y H01Y 119.8 . . ?
C01B C01Z H01Z 120.0 . . ?
C01S C01Z C01B 120.0(2) . . ?
C01S C01Z H01Z 120.0 . . ?
C01E C020 H020 119.9 . . ?
C02L C020 C01E 120.3(3) . . ?
C02L C020 H020 119.9 . . ?
C01N C021 H021 120.1 . . ?
C01N C021 C02I 119.8(2) . . ?
C02I C021 H021 120.1 . . ?
C00Z C022 H022 119.9 . . ?
C01U C022 C00Z 120.2(2) . . ?
C01U C022 H022 119.9 . . ?
C013 C023 H023 119.7 . . ?
C01I C023 C013 120.6(2) . . ?
C01I C023 H023 119.7 . . ?
C00P C024 H024 119.8 . . ?
C025 C024 C00P 120.4(2) . . ?
C025 C024 H024 119.8 . . ?
C00V C025 H025 120.1 . . ?
C024 C025 C00V 119.8(2) . . ?
C024 C025 H025 120.1 . . ?
C00Y C026 H026 120.4 . . ?
C02F C026 C00Y 119.3(2) . . ?
C02F C026 H026 120.4 . . ?
C01K C027 H027 119.9 . . ?
C01Q C027 C01K 120.1(2) . . ?
C01Q C027 H027 119.9 . . ?
C01J C028 H028 120.2 . . ?
C01J C028 C02A 119.5(2) . . ?
C02A C028 H028 120.2 . . ?
C00S C029 H029 119.9 . . ?
C02A C029 C00S 120.2(2) . . ?
C02A C029 H029 119.9 . . ?
C028 C02A C029 120.7(2) . . ?
C028 C02A H02A 119.7 . . ?
C029 C02A H02A 119.7 . . ?
C00N C02B H02B 120.2 . . ?
C02E C02B C00N 119.6(2) . . ?
C02E C02B H02B 120.2 . . ?
C01A C02C H02C 120.2 . . ?
C01A C02C C02H 119.5(2) . . ?
C02H C02C H02C 120.2 . . ?
C01V C02D H02D 119.8 . . ?
C02I C02D C01V 120.4(3) . . ?
C02I C02D H02D 119.8 . . ?
C02B C02E H02E 119.8 . . ?
C02G C02E C02B 120.4(2) . . ?
C02G C02E H02E 119.8 . . ?
C026 C02F H02F 119.7 . . ?
C02K C02F C026 120.7(2) . . ?
C02K C02F H02F 119.7 . . ?
C01X C02G H02G 120.0 . . ?
C02E C02G C01X 120.1(2) . . ?
C02E C02G H02G 120.0 . . ?
C01L C02H C02C 120.5(2) . . ?
C01L C02H H02H 119.8 . . ?
C02C C02H H02H 119.8 . . ?
C021 C02I H02I 119.8 . . ?
C02D C02I C021 120.3(2) . . ?
C02D C02I H02I 119.8 . . ?
C01E C02J H02J 120.5 . . ?
C01E C02J C02P 118.9(3) . . ?
C02P C02J H02J 120.5 . . ?
C02F C02K H02K 119.9 . . ?
C02M C02K C02F 120.2(2) . . ?
C02M C02K H02K 119.9 . . ?
C020 C02L H02L 120.3 . . ?
C02O C02L C020 119.4(3) . . ?
C02O C02L H02L 120.3 . . ?
C01R C02M H02M 119.9 . . ?
C02K C02M C01R 120.2(2) . . ?
C02K C02M H02M 119.9 . . ?
Cl0A C02N H02N 109.5 . . ?
Cl0A C02N H02Q 109.5 . . ?
Cl0B C02N Cl0A 110.86(14) . . ?
Cl0B C02N H02N 109.5 . . ?
Cl0B C02N H02Q 109.5 . . ?
H02N C02N H02Q 108.1 . . ?
C02L C02O H02O 119.5 . . ?
C02L C02O C02P 121.0(3) . . ?
C02P C02O H02O 119.5 . . ?
C02J C02P H02P 119.9 . . ?
C02O C02P C02J 120.2(3) . . ?
C02O C02P H02P 119.9 . . ?
Cl0C C02Q Cl0D 112.95(19) . . ?
Cl0C C02Q H02R 109.0 . . ?
Cl0C C02Q H02S 109.0 . . ?
Cl0D C02Q H02R 109.0 . . ?
Cl0D C02Q H02S 109.0 . . ?
H02R C02Q H02S 107.8 . . ?

loop_
_geom_bond_atom_site_label_1
_geom_bond_atom_site_label_2
_geom_bond_distance
_geom_bond_site_symmetry_2
_geom_bond_publ_flag
Os1 Cl1 2.4890(5) . ?
Os1 P2 2.4387(5) . ?
Os1 P1 2.4332(5) . ?
Os1 C7 2.009(2) . ?
Os1 C1 2.054(2) . ?
Os1 C4 2.077(2) . ?
Os1 C8 2.156(2) . ?
Cl2 C5 1.720(2) . ?
P4 C00G 1.793(2) . ?
P4 C9 1.785(2) . ?
P4 C010 1.784(2) . ?
P4 C01E 1.797(2) . ?
P3 C00H 1.802(2) . ?
P3 C00Y 1.796(2) . ?
P3 C01A 1.799(2) . ?
P3 C2 1.810(2) . ?
P2 C00R 1.828(2) . ?
P2 C00W 1.832(2) . ?
P2 C017 1.824(2) . ?
P1 C00N 1.819(2) . ?
P1 C00S 1.830(2) . ?
P1 C00V 1.827(2) . ?
Cl0A C02N 1.770(3) . ?
Cl0B C02N 1.765(3) . ?
Cl0C C02Q 1.746(4) . ?
Cl0D C02Q 1.776(5) . ?
O00E H00A 0.8501 . ?
O00E H00B 0.8501 . ?
O00F H00C 0.8498 . ?
O00F H00D 0.8503 . ?
C00G C00K 1.399(3) . ?
C00G C01K 1.399(3) . ?
C00H C00Q 1.405(3) . ?
C00H C014 1.403(3) . ?
C00I H00I 0.9500 . ?
C00I C00U 1.384(3) . ?
C00I C01I 1.389(4) . ?
C7 C6 1.385(3) . ?
C7 C8 1.352(3) . ?
C00K H00K 0.9500 . ?
C00K C016 1.390(3) . ?
C6 H6 0.9500 . ?
C6 C5 1.388(3) . ?
C00M H00M 0.9500 . ?
C00M C00V 1.392(3) . ?
C00M C00X 1.391(3) . ?
C00N C01Y 1.397(3) . ?
C00N C02B 1.399(3) . ?
C1 H1 0.9500 . ?
C1 C2 1.393(3) . ?
C00P H00P 0.9500 . ?
C00P C00X 1.390(3) . ?
C00P C024 1.389(3) . ?
C00Q H00Q 0.9500 . ?
C00Q C01B 1.390(3) . ?
C00R C00U 1.399(3) . ?
C00R C013 1.395(3) . ?
C00S C012 1.397(3) . ?
C00S C029 1.404(3) . ?
C9 H9 0.9500 . ?
C9 C8 1.340(3) . ?
C00U H00U 0.9500 . ?
C00V C025 1.399(3) . ?
C00W C01G 1.390(3) . ?
C00W C01P 1.406(3) . ?
C00X H00X 0.9500 . ?
C00Y C01R 1.396(3) . ?
C00Y C026 1.393(3) . ?
C00Z H00Z 0.9500 . ?
C00Z C01G 1.394(3) . ?
C00Z C022 1.387(4) . ?
C010 C01N 1.400(3) . ?
C010 C01V 1.395(3) . ?
C011 H011 0.9500 . ?
C011 C019 1.392(3) . ?
C011 C01F 1.385(4) . ?
C012 H012 0.9500 . ?
C012 C01J 1.395(3) . ?
C013 H013 0.9500 . ?
C013 C023 1.394(3) . ?
C014 H014 0.9500 . ?
C014 C01S 1.388(3) . ?
C3 H3 0.9500 . ?
C3 C2 1.412(3) . ?
C3 C4 1.381(3) . ?
C016 H016 0.9500 . ?
C016 C01Q 1.391(4) . ?
C017 C019 1.398(3) . ?
C017 C01O 1.402(3) . ?
C018 H018 0.9500 . ?
C018 C01F 1.383(4) . ?
C018 C01O 1.393(3) . ?
C019 H019 0.9500 . ?
C01A C01M 1.403(3) . ?
C01A C02C 1.395(3) . ?
C01B H01B 0.9500 . ?
C01B C01Z 1.388(4) . ?
C5 C4 1.417(3) . ?
C01E C020 1.401(3) . ?
C01E C02J 1.381(3) . ?
C01F H01F 0.9500 . ?
C01G H01G 0.9500 . ?
C01I H01I 0.9500 . ?
C01I C023 1.384(3) . ?
C01J H01J 0.9500 . ?
C01J C028 1.384(4) . ?
C01K H01K 0.9500 . ?
C01K C027 1.391(3) . ?
C01L H01L 0.9500 . ?
C01L C01T 1.385(3) . ?
C01L C02H 1.381(4) . ?
C01M H01M 0.9500 . ?
C01M C01T 1.385(3) . ?
C01N H01N 0.9500 . ?
C01N C021 1.382(3) . ?
C01O H01O 0.9500 . ?
C01P H01P 0.9500 . ?
C01P C01U 1.389(3) . ?
C01Q H01Q 0.9500 . ?
C01Q C027 1.381(4) . ?
C01R H01R 0.9500 . ?
C01R C02M 1.398(3) . ?
C01S H01S 0.9500 . ?
C01S C01Z 1.387(4) . ?
C01T H01T 0.9500 . ?
C01U H01U 0.9500 . ?
C01U C022 1.381(4) . ?
C01V H01V 0.9500 . ?
C01V C02D 1.388(4) . ?
C01X H01X 0.9500 . ?
C01X C01Y 1.386(3) . ?
C01X C02G 1.380(4) . ?
C01Y H01Y 0.9500 . ?
C01Z H01Z 0.9500 . ?
C020 H020 0.9500 . ?
C020 C02L 1.382(4) . ?
C021 H021 0.9500 . ?
C021 C02I 1.391(4) . ?
C022 H022 0.9500 . ?
C023 H023 0.9500 . ?
C024 H024 0.9500 . ?
C024 C025 1.385(3) . ?
C025 H025 0.9500 . ?
C026 H026 0.9500 . ?
C026 C02F 1.392(3) . ?
C027 H027 0.9500 . ?
C028 H028 0.9500 . ?
C028 C02A 1.385(4) . ?
C029 H029 0.9500 . ?
C029 C02A 1.386(3) . ?
C02A H02A 0.9500 . ?
C02B H02B 0.9500 . ?
C02B C02E 1.397(4) . ?
C02C H02C 0.9500 . ?
C02C C02H 1.396(3) . ?
C02D H02D 0.9500 . ?
C02D C02I 1.383(4) . ?
C02E H02E 0.9500 . ?
C02E C02G 1.380(4) . ?
C02F H02F 0.9500 . ?
C02F C02K 1.383(4) . ?
C02G H02G 0.9500 . ?
C02H H02H 0.9500 . ?
C02I H02I 0.9500 . ?
C02J H02J 0.9500 . ?
C02J C02P 1.403(4) . ?
C02K H02K 0.9500 . ?
C02K C02M 1.377(4) . ?
C02L H02L 0.9500 . ?
C02L C02O 1.376(5) . ?
C02M H02M 0.9500 . ?
C02N H02N 0.9900 . ?
C02N H02Q 0.9900 . ?
C02O H02O 0.9500 . ?
C02O C02P 1.378(5) . ?
C02P H02P 0.9500 . ?
C02Q H02R 0.9900 . ?
C02Q H02S 0.9900 . ?

loop_
_geom_torsion_atom_site_label_1
_geom_torsion_atom_site_label_2
_geom_torsion_atom_site_label_3
_geom_torsion_atom_site_label_4
_geom_torsion
_geom_torsion_site_symmetry_1
_geom_torsion_site_symmetry_2
_geom_torsion_site_symmetry_3
_geom_torsion_site_symmetry_4
_geom_torsion_publ_flag
Os1 P2 C00R C00U 57.06(18) . . . . ?
Os1 P2 C00R C013 -129.16(17) . . . . ?
Os1 P2 C00W C01G 9.8(2) . . . . ?
Os1 P2 C00W C01P -171.37(14) . . . . ?
Os1 P2 C017 C019 -106.31(16) . . . . ?
Os1 P2 C017 C01O 70.16(18) . . . . ?
Os1 P1 C00N C01Y -81.89(18) . . . . ?
Os1 P1 C00N C02B 90.98(18) . . . . ?
Os1 P1 C00S C012 32.6(2) . . . . ?
Os1 P1 C00S C029 -158.94(16) . . . . ?
Os1 P1 C00V C00M -41.01(19) . . . . ?
Os1 P1 C00V C025 147.17(16) . . . . ?
Os1 C7 C6 C5 0.9(3) . . . . ?
Os1 C7 C8 C9 180.0(4) . . . . ?
Os1 C1 C2 P3 -175.84(10) . . . . ?
Os1 C1 C2 C3 1.2(2) . . . . ?
Cl2 C5 C4 Os1 -179.99(11) . . . . ?
Cl2 C5 C4 C3 -2.2(3) . . . . ?
P4 C00G C00K C016 -171.52(19) . . . . ?
P4 C00G C01K C027 173.41(18) . . . . ?
P4 C9 C8 Os1 -176.00(18) . . . . ?
P4 C9 C8 C7 4.1(5) . . . . ?
P4 C010 C01N C021 -178.34(19) . . . . ?
P4 C010 C01V C02D 177.8(2) . . . . ?
P4 C01E C020 C02L -177.2(2) . . . . ?
P4 C01E C02J C02P 178.7(2) . . . . ?
P3 C00H C00Q C01B -178.02(17) . . . . ?
P3 C00H C014 C01S 179.38(17) . . . . ?
P3 C00Y C01R C02M -172.77(19) . . . . ?
P3 C00Y C026 C02F 172.84(19) . . . . ?
P3 C01A C01M C01T -178.09(18) . . . . ?
P3 C01A C02C C02H 179.36(19) . . . . ?
P2 C00R C00U C00I 174.03(18) . . . . ?
P2 C00R C013 C023 -173.69(18) . . . . ?
P2 C00W C01G C00Z 179.06(18) . . . . ?
P2 C00W C01P C01U -178.22(19) . . . . ?
P2 C017 C019 C011 175.72(17) . . . . ?
P2 C017 C01O C018 -176.82(17) . . . . ?
P1 C00N C01Y C01X 174.06(18) . . . . ?
P1 C00N C02B C02E -173.28(17) . . . . ?
P1 C00S C012 C01J 166.87(17) . . . . ?
P1 C00S C029 C02A -168.5(2) . . . . ?
P1 C00V C025 C024 174.43(18) . . . . ?
C00G P4 C9 C8 -151.06(18) . . . . ?
C00G P4 C010 C01N 71.5(2) . . . . ?
C00G P4 C010 C01V -105.4(2) . . . . ?
C00G P4 C01E C020 177.11(18) . . . . ?
C00G P4 C01E C02J -1.1(2) . . . . ?
C00G C00K C016 C01Q -2.2(4) . . . . ?
C00G C01K C027 C01Q -1.7(4) . . . . ?
C00H P3 C00Y C01R 79.77(19) . . . . ?
C00H P3 C00Y C026 -93.5(2) . . . . ?
C00H P3 C01A C01M 161.04(17) . . . . ?
C00H P3 C01A C02C -18.7(2) . . . . ?
C00H P3 C2 C1 -170.32(17) . . . . ?
C00H P3 C2 C3 12.9(2) . . . . ?
C00H C00Q C01B C01Z -1.7(4) . . . . ?
C00H C014 C01S C01Z -1.0(4) . . . . ?
C00I C01I C023 C013 -0.1(4) . . . . ?
C7 C6 C5 Cl2 179.50(15) . . . . ?
C7 C6 C5 C4 -0.5(3) . . . . ?
C00K C00G C01K C027 0.2(3) . . . . ?
C00K C016 C01Q C027 0.7(4) . . . . ?
C6 C7 C8 Os1 -177.8(5) . . . . ?
C6 C7 C8 C9 2.2(8) . . . . ?
C6 C5 C4 Os1 0.1(2) . . . . ?
C6 C5 C4 C3 177.8(2) . . . . ?
C00M C00V C025 C024 2.7(3) . . . . ?
C00N P1 C00S C012 156.38(18) . . . . ?
C00N P1 C00S C029 -35.1(2) . . . . ?
C00N P1 C00V C00M -162.42(17) . . . . ?
C00N P1 C00V C025 25.8(2) . . . . ?
C00N C02B C02E C02G -0.4(4) . . . . ?
C00P C024 C025 C00V -0.7(4) . . . . ?
C00Q C00H C014 C01S -0.2(3) . . . . ?
C00Q C01B C01Z C01S 0.4(4) . . . . ?
C00R P2 C00W C01G 134.3(2) . . . . ?
C00R P2 C00W C01P -46.89(19) . . . . ?
C00R P2 C017 C019 127.03(17) . . . . ?
C00R P2 C017 C01O -56.49(19) . . . . ?
C00R C013 C023 C01I 0.2(4) . . . . ?
C00S P1 C00N C01Y 147.28(18) . . . . ?
C00S P1 C00N C02B -39.9(2) . . . . ?
C00S P1 C00V C00M 89.42(18) . . . . ?
C00S P1 C00V C025 -82.4(2) . . . . ?
C00S C012 C01J C028 1.1(3) . . . . ?
C00S C029 C02A C028 1.6(4) . . . . ?
C9 P4 C00G C00K -51.2(2) . . . . ?
C9 P4 C00G C01K 135.50(18) . . . . ?
C9 P4 C010 C01N -50.1(2) . . . . ?
C9 P4 C010 C01V 133.0(2) . . . . ?
C9 P4 C01E C020 -61.3(2) . . . . ?
C9 P4 C01E C02J 120.5(2) . . . . ?
C00U C00I C01I C023 0.0(4) . . . . ?
C00U C00R C013 C023 -0.1(3) . . . . ?
C00V P1 C00N C01Y 44.3(2) . . . . ?
C00V P1 C00N C02B -142.84(18) . . . . ?
C00V P1 C00S C012 -95.15(19) . . . . ?
C00V P1 C00S C029 73.3(2) . . . . ?
C00V C00M C00X C00P 0.2(3) . . . . ?
C00W P2 C00R C00U -70.78(18) . . . . ?
C00W P2 C00R C013 103.0(2) . . . . ?
C00W P2 C017 C019 23.80(19) . . . . ?
C00W P2 C017 C01O -159.72(17) . . . . ?
C00W C01P C01U C022 -1.3(4) . . . . ?
C00X C00M C00V P1 -174.36(17) . . . . ?
C00X C00M C00V C025 -2.4(3) . . . . ?
C00X C00P C024 C025 -1.6(4) . . . . ?
C00Y P3 C00H C00Q 178.13(17) . . . . ?
C00Y P3 C00H C014 -1.5(2) . . . . ?
C00Y P3 C01A C01M 42.5(2) . . . . ?
C00Y P3 C01A C02C -137.25(19) . . . . ?
C00Y P3 C2 C1 -52.8(2) . . . . ?
C00Y P3 C2 C3 130.41(18) . . . . ?
C00Y C01R C02M C02K -0.3(4) . . . . ?
C00Y C026 C02F C02K -0.5(4) . . . . ?
C010 P4 C00G C00K -172.31(18) . . . . ?
C010 P4 C00G C01K 14.4(2) . . . . ?
C010 P4 C9 C8 -30.7(2) . . . . ?
C010 P4 C01E C020 59.9(2) . . . . ?
C010 P4 C01E C02J -118.3(2) . . . . ?
C010 C01N C021 C02I 0.8(4) . . . . ?
C010 C01V C02D C02I 0.0(4) . . . . ?
C012 C00S C029 C02A 0.3(4) . . . . ?
C012 C01J C028 C02A 0.8(4) . . . . ?
C013 C00R C00U C00I -0.1(3) . . . . ?
C014 C00H C00Q C01B 1.6(3) . . . . ?
C014 C01S C01Z C01B 1.0(4) . . . . ?
C016 C01Q C027 C01K 1.2(4) . . . . ?
C017 P2 C00R C00U -176.42(17) . . . . ?
C017 P2 C00R C013 -2.6(2) . . . . ?
C017 P2 C00W C01G -117.1(2) . . . . ?
C017 P2 C00W C01P 61.75(19) . . . . ?
C019 C011 C01F C018 -0.3(4) . . . . ?
C019 C017 C01O C018 -0.3(3) . . . . ?
C01A P3 C00H C00Q 59.3(2) . . . . ?
C01A P3 C00H C014 -120.34(18) . . . . ?
C01A P3 C00Y C01R -159.63(17) . . . . ?
C01A P3 C00Y C026 27.1(2) . . . . ?
C01A P3 C2 C1 66.4(2) . . . . ?
C01A P3 C2 C3 -110.35(18) . . . . ?
C01A C01M C01T C01L -1.7(3) . . . . ?
C01A C02C C02H C01L -0.9(4) . . . . ?
C2 P3 C00H C00Q -64.0(2) . . . . ?
C2 P3 C00H C014 116.40(18) . . . . ?
C2 P3 C00Y C01R -38.6(2) . . . . ?
C2 P3 C00Y C026 148.12(19) . . . . ?
C2 P3 C01A C01M -76.79(19) . . . . ?
C2 P3 C01A C02C 103.5(2) . . . . ?
C2 C3 C4 Os1 2.4(2) . . . . ?
C2 C3 C4 C5 -175.34(19) . . . . ?
C01E P4 C00G C00K 70.9(2) . . . . ?
C01E P4 C00G C01K -102.3(2) . . . . ?
C01E P4 C9 C8 89.5(2) . . . . ?
C01E P4 C010 C01N -172.37(18) . . . . ?
C01E P4 C010 C01V 10.7(2) . . . . ?
C01E C020 C02L C02O -2.0(4) . . . . ?
C01E C02J C02P C02O -1.0(4) . . . . ?
C01F C011 C019 C017 1.1(3) . . . . ?
C01F C018 C01O C017 1.1(3) . . . . ?
C01G C00W C01P C01U 0.7(3) . . . . ?
C01G C00Z C022 C01U -0.1(4) . . . . ?
C4 C3 C2 P3 174.83(15) . . . . ?
C4 C3 C2 C1 -2.2(3) . . . . ?
C01I C00I C00U C00R 0.1(4) . . . . ?
C01J C028 C02A C029 -2.1(4) . . . . ?
C01K C00G C00K C016 1.7(3) . . . . ?
C01M C01A C02C C02H -0.4(4) . . . . ?
C01N C010 C01V C02D 1.0(4) . . . . ?
C01N C021 C02I C02D 0.2(4) . . . . ?
C01O C017 C019 C011 -0.8(3) . . . . ?
C01O C018 C01F C011 -0.8(4) . . . . ?
C01P C00W C01G C00Z 0.2(3) . . . . ?
C01P C01U C022 C00Z 1.0(4) . . . . ?
C01R C00Y C026 C02F -0.2(3) . . . . ?
C01T C01L C02H C02C 0.8(4) . . . . ?
C01V C010 C01N C021 -1.4(4) . . . . ?
C01V C02D C02I C021 -0.6(5) . . . . ?
C8 C7 C6 C5 178.3(5) . . . . ?
C01Y C00N C02B C02E -0.4(3) . . . . ?
C01Y C01X C02G C02E 0.2(4) . . . . ?
C020 C01E C02J C02P 0.5(4) . . . . ?
C020 C02L C02O C02P 1.5(4) . . . . ?
C022 C00Z C01G C00W -0.6(4) . . . . ?
C024 C00P C00X C00M 1.8(4) . . . . ?
C026 C00Y C01R C02M 0.6(3) . . . . ?
C026 C02F C02K C02M 0.8(4) . . . . ?
C029 C00S C012 C01J -1.6(3) . . . . ?
C02B C00N C01Y C01X 1.1(3) . . . . ?
C02B C02E C02G C01X 0.5(4) . . . . ?
C02C C01A C01M C01T 1.7(3) . . . . ?
C02F C02K C02M C01R -0.4(4) . . . . ?
C02G C01X C01Y C00N -1.0(4) . . . . ?
C02H C01L C01T C01M 0.5(4) . . . . ?
C02J C01E C020 C02L 1.0(4) . . . . ?
C02L C02O C02P C02J 0.0(5) . . . . ?
